data_4075348
loop_
_publ_author_name
'Song, Li-Cheng'
'Zeng, Guang-Huai'
'Mei, Shu-Zhen'
'Lou, Shao-Xia'
'Hu, Qing-Mei'

_publ_section_title
;
 Synthetic and Structural Investigations on Double- and Single-Butterfly
 Fe/E (E = S, Se) Cluster Complexes Containing Diselenolate Ligands
;
_journal_issue 14
_journal_name_full Organometallics
_journal_page_first 3468
_journal_paper_doi 10.1021/om060238h
_journal_volume 25
_journal_year 2006
_chemical_formula_sum 'C15 H11 Fe2 O6.25 S Se'
_chemical_formula_weight 513.96
_chemical_name_systematic
; 
 ? 
;
_space_group_IT_number 14
_symmetry_cell_setting monoclinic
_symmetry_space_group_name_Hall '-P 2yn'
_symmetry_space_group_name_H-M 'P 1 21/n 1'
_atom_sites_solution_hydrogens geom
_atom_sites_solution_primary direct
_atom_sites_solution_secondary difmap
_audit_creation_method SHELXL-97
_cell_angle_alpha 90.00
_cell_angle_beta 90.257(3)
_cell_angle_gamma 90.00
_cell_formula_units_Z 4
_cell_length_a 8.609(3)
_cell_length_b 19.667(6)
_cell_length_c 13.705(3)
_cell_measurement_reflns_used 4258
_cell_measurement_temperature 294(2)
_cell_measurement_theta_max 23.98
_cell_measurement_theta_min 2.55
_cell_volume 2320.4(12)
_computing_cell_refinement 'Bruker SMART'
_computing_data_collection 'Bruker SMART'
_computing_data_reduction 'Bruker SAINT'
_computing_molecular_graphics 'Bruker SHELXTL'
_computing_publication_material 'Bruker SHELXTL'
_computing_structure_refinement 'SHELXL-97 (Sheldrick, 1997)'
_computing_structure_solution 'SHELXS-97 (Sheldrick, 1990)'
_diffrn_ambient_temperature 294(2)
_diffrn_measured_fraction_theta_full 0.989
_diffrn_measured_fraction_theta_max 0.989
_diffrn_measurement_device_type 'CCD area detector'
_diffrn_measurement_method 'phi and omega scans'
_diffrn_radiation_monochromator graphite
_diffrn_radiation_source 'fine-focus sealed tube'
_diffrn_radiation_type MoK\a
_diffrn_radiation_wavelength 0.71073
_diffrn_reflns_av_R_equivalents 0.0544
_diffrn_reflns_av_sigmaI/netI 0.0808
_diffrn_reflns_limit_h_max 10
_diffrn_reflns_limit_h_min -10
_diffrn_reflns_limit_k_max 23
_diffrn_reflns_limit_k_min -24
_diffrn_reflns_limit_l_max 14
_diffrn_reflns_limit_l_min -17
_diffrn_reflns_number 13009
_diffrn_reflns_theta_full 26.51
_diffrn_reflns_theta_max 26.51
_diffrn_reflns_theta_min 1.81
_exptl_absorpt_coefficient_mu 2.931
_exptl_absorpt_correction_T_max 1.000000
_exptl_absorpt_correction_T_min 0.638655
_exptl_absorpt_correction_type multi-scan
_exptl_absorpt_process_details SADABS
_exptl_crystal_density_diffrn 1.471
_exptl_crystal_density_method 'not measured'
_exptl_crystal_F_000 1012
_exptl_crystal_size_max 0.22
_exptl_crystal_size_mid 0.20
_exptl_crystal_size_min 0.18
_refine_diff_density_max 0.880
_refine_diff_density_min -0.372
_refine_diff_density_rms 0.149
_refine_ls_extinction_method none
_refine_ls_goodness_of_fit_ref 1.109
_refine_ls_hydrogen_treatment constr
_refine_ls_matrix_type full
_refine_ls_number_parameters 391
_refine_ls_number_reflns 4763
_refine_ls_number_restraints 9
_refine_ls_restrained_S_all 1.110
_refine_ls_R_factor_all 0.1238
_refine_ls_R_factor_gt 0.0620
_refine_ls_shift/su_max 0.001
_refine_ls_shift/su_mean 0.000
_refine_ls_structure_factor_coef Fsqd
_refine_ls_weighting_details 'calc w=1/[\s^2^(Fo^2^)+(0.1183P)^2^+0.0000P] where P=(Fo^2^+2Fc^2^)/3'
_refine_ls_weighting_scheme calc
_refine_ls_wR_factor_gt 0.1887
_refine_ls_wR_factor_ref 0.2204
_reflns_number_gt 2671
_reflns_number_total 4763
_reflns_threshold_expression >2sigma(I)
_cod_data_source_file om060238hsi20060315_055136.cif
_cod_data_source_block 050517d
_cod_depositor_comments
;
The following automatic conversions were performed:

'_symmetry_cell_setting' value 'Monoclinic' changed to 'monoclinic'
according to /home/saulius/struct/CIF-dictionaries/cif_core.dic
dictionary named 'cif_core.dic' version 2.4.1 from
2010-06-29.

'_exptl_absorpt_correction_type' value 'MULTI-SCAN'
changed to 'multi-scan' according to
/home/saulius/struct/CIF-dictionaries/cif_core.dic dictionary named
'cif_core.dic' version 2.4.1 from 2010-06-29.

Automatic conversion script
Id: cif_fix_values 1715 2011-07-08 13:25:40Z adriana 
;
_cod_original_sg_symbol_H-M P2(1)/n
_cod_database_code 4075348

loop_
_symmetry_equiv_pos_as_xyz
'x, y, z'
'-x+1/2, y+1/2, -z+1/2'
'-x, -y, -z'
'x-1/2, -y-1/2, z-1/2'

loop_
_atom_site_label
_atom_site_type_symbol
_atom_site_fract_x
_atom_site_fract_y
_atom_site_fract_z
_atom_site_U_iso_or_equiv
_atom_site_adp_type
_atom_site_occupancy
_atom_site_symmetry_multiplicity
_atom_site_calc_flag
_atom_site_refinement_flags
_atom_site_disorder_assembly
_atom_site_disorder_group
Fe1 Fe 0.6242(3) 0.28290(12) 1.00485(17) 0.0611(8) Uani 0.503(2) 1 d P A 1
Fe2 Fe 0.5618(2) 0.29956(11) 0.81848(15) 0.0552(7) Uani 0.503(2) 1 d P A 1
S1 S 0.8258(5) 0.2959(3) 0.8285(4) 0.0714(14) Uani 0.503(2) 1 d P A 1
C1 C 0.703(2) 0.3025(11) 1.1221(17) 0.097(6) Uani 0.503(2) 1 d P A 1
C2 C 0.670(3) 0.1966(13) 0.9912(14) 0.100(7) Uani 0.503(2) 1 d P A 1
C3 C 0.429(2) 0.2676(9) 1.0420(12) 0.072(5) Uani 0.503(2) 1 d P A 1
C4 C 0.576(2) 0.2132(12) 0.7777(17) 0.077(6) Uani 0.503(2) 1 d P A 1
C5 C 0.357(2) 0.2905(9) 0.8383(17) 0.072(5) Uani 0.503(2) 1 d P A 1
C6 C 0.546(3) 0.3438(11) 0.7053(16) 0.088(6) Uani 0.503(2) 1 d P A 1
C7 C 0.843(2) 0.3028(13) 0.9574(16) 0.088(7) Uani 0.503(2) 1 d P A 1
H7A H 0.8764 0.3481 0.9764 0.105 Uiso 0.503(2) 1 calc PR A 1
H7B H 0.9170 0.2698 0.9830 0.105 Uiso 0.503(2) 1 calc PR A 1
C8 C 0.918(3) 0.3715(12) 0.778(2) 0.128(10) Uani 0.503(2) 1 d P A 1
H8A H 1.0287 0.3675 0.7838 0.192 Uiso 0.503(2) 1 calc PR A 1
H8B H 0.8833 0.4110 0.8125 0.192 Uiso 0.503(2) 1 calc PR A 1
H8C H 0.8902 0.3757 0.7100 0.192 Uiso 0.503(2) 1 calc PR A 1
O1 O 0.753(3) 0.3147(10) 1.1984(13) 0.165(8) Uani 0.503(2) 1 d P A 1
O2 O 0.695(2) 0.1378(8) 0.9884(13) 0.137(7) Uani 0.503(2) 1 d P A 1
O3 O 0.3087(19) 0.2530(8) 1.0693(11) 0.113(5) Uani 0.503(2) 1 d P A 1
O4 O 0.574(7) 0.156(3) 0.753(3) 0.113(10) Uani 0.503(2) 1 d P A 1
O5 O 0.227(3) 0.2868(13) 0.8448(14) 0.089(6) Uani 0.503(2) 1 d P A 1
O6 O 0.537(3) 0.3661(10) 0.6289(14) 0.166(9) Uani 0.503(2) 1 d P A 1
Fe1' Fe 0.5617(2) 0.26788(11) 0.92027(16) 0.0527(7) Uani 0.497(2) 1 d P A 2
Fe2' Fe 0.6254(2) 0.35775(12) 0.78406(15) 0.0547(7) Uani 0.497(2) 1 d P A 2
S1' S 0.8265(5) 0.2727(3) 0.9138(5) 0.0704(14) Uani 0.497(2) 1 d P A 2
C1' C 0.576(2) 0.1946(13) 0.8414(17) 0.075(6) Uani 0.497(2) 1 d P A 2
C2' C 0.557(3) 0.2329(12) 1.0386(18) 0.092(6) Uani 0.497(2) 1 d P A 2
C3' C 0.356(2) 0.2708(9) 0.9070(13) 0.059(4) Uani 0.497(2) 1 d P A 2
C4' C 0.674(2) 0.2991(11) 0.6896(13) 0.080(5) Uani 0.497(2) 1 d P A 2
C5' C 0.428(2) 0.3641(9) 0.7397(11) 0.062(4) Uani 0.497(2) 1 d P A 2
C6' C 0.702(2) 0.4355(11) 0.7342(13) 0.088(6) Uani 0.497(2) 1 d P A 2
C7' C 0.8460(18) 0.3451(12) 0.8374(15) 0.075(6) Uani 0.497(2) 1 d P A 2
H7'A H 0.9193 0.3367 0.7852 0.090 Uiso 0.497(2) 1 calc PR A 2
H7'B H 0.8795 0.3846 0.8744 0.090 Uiso 0.497(2) 1 calc PR A 2
C8' C 0.910(2) 0.2990(12) 1.0277(16) 0.101(7) Uani 0.497(2) 1 d P A 2
H8'A H 1.0207 0.3005 1.0220 0.151 Uiso 0.497(2) 1 calc PR A 2
H8'B H 0.8814 0.2672 1.0777 0.151 Uiso 0.497(2) 1 calc PR A 2
H8'C H 0.8715 0.3433 1.0444 0.151 Uiso 0.497(2) 1 calc PR A 2
O1' O 0.594(7) 0.153(3) 0.792(4) 0.136(18) Uani 0.497(2) 1 d P A 2
O2' O 0.556(2) 0.2029(12) 1.1130(15) 0.164(8) Uani 0.497(2) 1 d P A 2
O3' O 0.226(3) 0.2722(12) 0.8967(13) 0.077(5) Uani 0.497(2) 1 d P A 2
O4' O 0.7019(19) 0.2624(9) 0.6316(11) 0.128(6) Uani 0.497(2) 1 d P A 2
O5' O 0.3084(14) 0.3650(7) 0.7069(10) 0.087(4) Uani 0.497(2) 1 d P A 2
O6' O 0.755(2) 0.4824(10) 0.7007(12) 0.150(7) Uani 0.497(2) 1 d P A 2
Se1 Se 0.57270(8) 0.38848(4) 0.94028(6) 0.0548(3) Uani 1 1 d . . .
C9 C 0.3684(7) 0.4238(3) 0.9592(5) 0.0487(16) Uani 1 1 d . A .
C10 C 0.2932(10) 0.4161(5) 1.0443(6) 0.083(3) Uani 1 1 d . . .
H10A H 0.3403 0.3909 1.0937 0.099 Uiso 1 1 calc R A .
C11 C 0.1494(10) 0.4440(5) 1.0610(6) 0.080(3) Uani 1 1 d . A .
H11A H 0.0999 0.4355 1.1199 0.096 Uiso 1 1 calc R . .
C12 C 0.0769(7) 0.4846(3) 0.9920(5) 0.0428(15) Uani 1 1 d . . .
C13 C 0.1592(9) 0.4939(4) 0.9075(6) 0.076(3) Uani 1 1 d . A .
H13A H 0.1162 0.5213 0.8590 0.091 Uiso 1 1 calc R . .
C14 C 0.3005(9) 0.4651(5) 0.8912(6) 0.074(2) Uani 1 1 d . . .
H14A H 0.3517 0.4738 0.8329 0.088 Uiso 1 1 calc R A .
O7 O 0.513(3) 0.4052(17) 0.364(3) 0.155(14) Uiso 0.25 1 d PD . .
C15 C 0.584(5) 0.388(3) 0.457(3) 0.18(3) Uiso 0.25 1 d PD . .
H15A H 0.5903 0.3390 0.4652 0.216 Uiso 0.25 1 calc PR . .
H15B H 0.5242 0.4067 0.5107 0.216 Uiso 0.25 1 calc PR . .
C16 C 0.749(4) 0.420(2) 0.455(3) 0.124(16) Uiso 0.25 1 d PD . .
H16A H 0.7715 0.4433 0.5155 0.149 Uiso 0.25 1 calc PR . .
H16B H 0.8272 0.3849 0.4451 0.149 Uiso 0.25 1 calc PR . .
C17 C 0.748(4) 0.4705(19) 0.368(3) 0.117(15) Uiso 0.25 1 d PD . .
H17A H 0.7700 0.5162 0.3905 0.140 Uiso 0.25 1 calc PR . .
H17B H 0.8245 0.4577 0.3199 0.140 Uiso 0.25 1 calc PR . .
C18 C 0.582(4) 0.4667(18) 0.324(3) 0.107(13) Uiso 0.25 1 d PD . .
H18A H 0.5218 0.5063 0.3420 0.128 Uiso 0.25 1 calc PR . .
H18B H 0.5865 0.4642 0.2532 0.128 Uiso 0.25 1 calc PR . .

loop_
_atom_site_aniso_label
_atom_site_aniso_U_11
_atom_site_aniso_U_22
_atom_site_aniso_U_33
_atom_site_aniso_U_23
_atom_site_aniso_U_13
_atom_site_aniso_U_12
Fe1 0.0568(14) 0.0677(16) 0.0588(15) -0.0056(11) -0.0076(11) 0.0120(11)
Fe2 0.0444(12) 0.0627(15) 0.0584(14) -0.0124(10) -0.0011(9) 0.0057(10)
S1 0.044(2) 0.080(4) 0.091(4) -0.024(3) 0.009(2) 0.008(2)
C1 0.080(13) 0.105(15) 0.107(17) -0.015(12) -0.022(12) 0.022(11)
C2 0.091(15) 0.131(19) 0.078(14) -0.013(12) 0.000(11) 0.053(14)
C3 0.073(12) 0.072(12) 0.072(11) 0.011(8) 0.019(9) 0.017(10)
C4 0.071(12) 0.093(17) 0.066(13) -0.035(13) -0.006(11) 0.011(11)
C5 0.056(12) 0.060(11) 0.098(16) -0.027(11) -0.003(10) -0.008(8)
C6 0.092(15) 0.100(16) 0.072(14) -0.020(12) -0.004(12) -0.002(12)
C7 0.054(11) 0.13(2) 0.080(16) -0.049(14) -0.015(10) 0.038(12)
C8 0.085(15) 0.12(2) 0.18(2) -0.032(16) 0.079(17) -0.030(14)
O1 0.23(2) 0.176(18) 0.090(12) -0.018(11) -0.067(13) -0.021(15)
O2 0.193(19) 0.072(10) 0.145(15) 0.005(9) -0.004(12) 0.049(11)
O3 0.093(11) 0.130(14) 0.117(12) 0.017(9) 0.017(9) -0.009(9)
O4 0.12(2) 0.096(17) 0.13(3) -0.070(18) -0.019(18) -0.007(13)
O5 0.045(9) 0.112(15) 0.111(17) -0.021(13) -0.004(12) -0.005(8)
O6 0.25(3) 0.156(17) 0.094(13) 0.048(12) 0.007(14) 0.057(15)
Fe1' 0.0392(11) 0.0564(13) 0.0627(16) -0.0081(10) 0.0019(10) 0.0056(9)
Fe2' 0.0439(12) 0.0711(16) 0.0492(13) -0.0098(10) 0.0083(9) 0.0020(10)
S1' 0.044(2) 0.079(4) 0.089(5) -0.019(3) -0.004(2) 0.016(2)
C1' 0.050(10) 0.092(17) 0.082(15) -0.020(13) 0.002(11) 0.002(9)
C2' 0.093(16) 0.085(15) 0.097(16) -0.002(13) -0.007(13) -0.024(13)
C3' 0.059(12) 0.064(11) 0.054(11) -0.004(8) 0.006(9) 0.003(8)
C4' 0.062(10) 0.111(15) 0.067(11) -0.034(10) 0.003(8) 0.029(10)
C5' 0.054(10) 0.083(11) 0.048(9) -0.011(8) 0.007(8) 0.003(8)
C6' 0.104(15) 0.102(16) 0.060(11) -0.006(10) 0.026(10) -0.022(12)
C7' 0.035(9) 0.080(15) 0.111(16) -0.033(13) 0.009(9) 0.001(9)
C8' 0.054(11) 0.15(2) 0.098(16) 0.014(14) -0.024(11) 0.000(11)
O1' 0.119(19) 0.09(2) 0.20(5) -0.10(3) -0.03(3) 0.010(14)
O2' 0.154(18) 0.22(2) 0.122(15) 0.073(15) 0.007(13) 0.024(15)
O3' 0.044(9) 0.100(12) 0.087(13) -0.006(11) -0.006(10) -0.001(7)
O4' 0.121(13) 0.142(14) 0.122(12) -0.078(11) 0.047(10) 0.017(10)
O5' 0.057(7) 0.116(10) 0.087(9) -0.016(7) -0.023(7) 0.009(7)
O6' 0.19(2) 0.141(15) 0.118(13) 0.044(11) 0.026(12) -0.071(14)
Se1 0.0391(4) 0.0576(5) 0.0676(5) -0.0146(3) 0.0013(3) 0.0033(3)
C9 0.041(3) 0.052(4) 0.053(4) -0.009(3) 0.004(3) 0.006(3)
C10 0.077(6) 0.114(7) 0.057(5) 0.013(5) 0.009(4) 0.052(5)
C11 0.079(6) 0.110(7) 0.051(5) 0.014(4) 0.026(4) 0.051(5)
C12 0.040(3) 0.040(4) 0.049(4) -0.008(3) 0.005(3) 0.004(3)
C13 0.058(5) 0.102(7) 0.067(5) 0.039(5) 0.022(4) 0.029(5)
C14 0.065(5) 0.099(6) 0.057(5) 0.029(4) 0.030(4) 0.026(5)

loop_
_atom_type_symbol
_atom_type_description
_atom_type_scat_dispersion_real
_atom_type_scat_dispersion_imag
_atom_type_scat_source
C C 0.0033 0.0016 'International Tables Vol C Tables 4.2.6.8 and 6.1.1.4'
H H 0.0000 0.0000 'International Tables Vol C Tables 4.2.6.8 and 6.1.1.4'
O O 0.0106 0.0060 'International Tables Vol C Tables 4.2.6.8 and 6.1.1.4'
S S 0.1246 0.1234 'International Tables Vol C Tables 4.2.6.8 and 6.1.1.4'
Se Se -0.0929 2.2259 'International Tables Vol C Tables 4.2.6.8 and 6.1.1.4'
Fe Fe 0.3463 0.8444 'International Tables Vol C Tables 4.2.6.8 and 6.1.1.4'

loop_
_geom_angle_atom_site_label_1
_geom_angle_atom_site_label_2
_geom_angle_atom_site_label_3
_geom_angle
_geom_angle_site_symmetry_3
C2 Fe1 C3 94.6(10) .
C2 Fe1 C1 102.7(9) .
C3 Fe1 C1 97.7(9) .
C2 Fe1 C7 86.6(10) .
C3 Fe1 C7 177.6(9) .
C1 Fe1 C7 84.1(9) .
C2 Fe1 Se1 151.2(7) .
C3 Fe1 Se1 94.8(6) .
C1 Fe1 Se1 102.9(7) .
C7 Fe1 Se1 83.2(7) .
C2 Fe1 Fe2 93.6(7) .
C3 Fe1 Fe2 96.4(6) .
C1 Fe1 Fe2 157.5(8) .
C7 Fe1 Fe2 81.5(6) .
Se1 Fe1 Fe2 58.35(7) .
C6 Fe2 C4 101.3(10) .
C6 Fe2 C5 96.3(11) .
C4 Fe2 C5 91.2(9) .
C6 Fe2 S1 98.0(7) .
C4 Fe2 S1 85.4(7) .
C5 Fe2 S1 165.7(8) .
C6 Fe2 Se1 104.5(6) .
C4 Fe2 Se1 153.9(8) .
C5 Fe2 Se1 90.1(6) .
S1 Fe2 Se1 86.89(15) .
C6 Fe2 Fe1 157.0(6) .
C4 Fe2 Fe1 99.8(8) .
C5 Fe2 Fe1 92.2(8) .
S1 Fe2 Fe1 74.82(17) .
Se1 Fe2 Fe1 54.01(7) .
C7 S1 C8 106.4(13) .
C7 S1 Fe2 97.9(6) .
C8 S1 Fe2 112.7(9) .
O1 C1 Fe1 179(2) .
O2 C2 Fe1 175(2) .
O3 C3 Fe1 174.5(17) .
O4 C4 Fe2 175(4) .
O5 C5 Fe2 175(3) .
O6 C6 Fe2 173(2) .
S1 C7 Fe1 103.1(11) .
S1 C7 H7A 111.1 .
Fe1 C7 H7A 111.1 .
S1 C7 H7B 111.1 .
Fe1 C7 H7B 111.1 .
H7A C7 H7B 109.1 .
S1 C8 H8A 109.5 .
S1 C8 H8B 109.5 .
H8A C8 H8B 109.5 .
S1 C8 H8C 109.5 .
H8A C8 H8C 109.5 .
H8B C8 H8C 109.5 .
C2' Fe1' C3' 94.5(10) .
C2' Fe1' C1' 103.9(12) .
C3' Fe1' C1' 91.9(8) .
C2' Fe1' S1' 94.6(8) .
C3' Fe1' S1' 170.9(7) .
C1' Fe1' S1' 86.7(6) .
C2' Fe1' Se1 106.5(7) .
C3' Fe1' Se1 91.1(6) .
C1' Fe1' Se1 149.1(8) .
S1' Fe1' Se1 85.64(15) .
C2' Fe1' Fe2' 157.2(7) .
C3' Fe1' Fe2' 96.7(6) .
C1' Fe1' Fe2' 95.6(8) .
S1' Fe1' Fe2' 74.54(18) .
Se1 Fe1' Fe2' 53.57(7) .
C4' Fe2' C6' 100.7(9) .
C4' Fe2' C5' 91.3(8) .
C6' Fe2' C5' 99.1(9) .
C4' Fe2' C7' 87.8(8) .
C6' Fe2' C7' 84.2(10) .
C5' Fe2' C7' 176.7(9) .
C4' Fe2' Se1 154.6(7) .
C6' Fe2' Se1 101.9(6) .
C5' Fe2' Se1 96.1(5) .
C7' Fe2' Se1 83.4(6) .
C4' Fe2' Fe1' 97.5(7) .
C6' Fe2' Fe1' 156.6(6) .
C5' Fe2' Fe1' 94.9(5) .
C7' Fe2' Fe1' 82.0(7) .
Se1 Fe2' Fe1' 57.79(7) .
C7' S1' C8' 104.2(10) .
C7' S1' Fe1' 98.8(6) .
C8' S1' Fe1' 112.0(7) .
O1' C1' Fe1' 175(4) .
O2' C2' Fe1' 173(2) .
O3' C3' Fe1' 178.5(19) .
O4' C4' Fe2' 179(2) .
O5' C5' Fe2' 174.9(15) .
O6' C6' Fe2' 177(2) .
S1' C7' Fe2' 102.6(10) .
S1' C7' H7'A 111.2 .
Fe2' C7' H7'A 111.2 .
S1' C7' H7'B 111.2 .
Fe2' C7' H7'B 111.2 .
H7'A C7' H7'B 109.2 .
S1' C8' H8'A 109.5 .
S1' C8' H8'B 109.5 .
H8'A C8' H8'B 109.5 .
S1' C8' H8'C 109.5 .
H8'A C8' H8'C 109.5 .
H8'B C8' H8'C 109.5 .
C9 Se1 Fe2' 114.4(2) .
C9 Se1 Fe1 116.9(2) .
Fe2' Se1 Fe1 94.79(9) .
C9 Se1 Fe1' 109.9(2) .
Fe2' Se1 Fe1' 68.64(8) .
Fe1 Se1 Fe1' 32.36(7) .
C9 Se1 Fe2 108.9(2) .
Fe2' Se1 Fe2 33.37(8) .
Fe1 Se1 Fe2 67.64(8) .
Fe1' Se1 Fe2 37.05(8) .
C10 C9 C14 117.0(7) .
C10 C9 Se1 121.6(6) .
C14 C9 Se1 121.0(5) .
C9 C10 C11 122.4(7) .
C9 C10 H10A 118.8 .
C11 C10 H10A 118.8 .
C10 C11 C12 121.4(7) .
C10 C11 H11A 119.3 .
C12 C11 H11A 119.3 .
C13 C12 C11 114.9(6) .
C13 C12 C12 122.5(8) 3_567
C11 C12 C12 122.6(8) 3_567
C14 C13 C12 123.1(7) .
C14 C13 H13A 118.4 .
C12 C13 H13A 118.4 .
C13 C14 C9 121.1(7) .
C13 C14 H14A 119.5 .
C9 C14 H14A 119.5 .
C18 O7 C15 110.8(14) .
O7 C15 C16 105.5(8) .
O7 C15 H15A 110.6 .
C16 C15 H15A 110.6 .
O7 C15 H15B 110.6 .
C16 C15 H15B 110.6 .
H15A C15 H15B 108.8 .
C17 C16 C15 105.7(7) .
C17 C16 H16A 110.6 .
C15 C16 H16A 110.6 .
C17 C16 H16B 110.6 .
C15 C16 H16B 110.6 .
H16A C16 H16B 108.7 .
C18 C17 C16 105.9(7) .
C18 C17 H17A 110.6 .
C16 C17 H17A 110.6 .
C18 C17 H17B 110.6 .
C16 C17 H17B 110.6 .
H17A C17 H17B 108.7 .
O7 C18 C17 105.6(8) .
O7 C18 H18A 110.6 .
C17 C18 H18A 110.6 .
O7 C18 H18B 110.6 .
C17 C18 H18B 110.6 .
H18A C18 H18B 108.8 .

loop_
_geom_bond_atom_site_label_1
_geom_bond_atom_site_label_2
_geom_bond_distance
_geom_bond_site_symmetry_2
Fe1 C2 1.75(2) .
Fe1 C3 1.78(2) .
Fe1 C1 1.78(2) .
Fe1 C7 2.04(2) .
Fe1 Se1 2.299(3) .
Fe1 Fe2 2.628(3) .
Fe2 C6 1.78(2) .
Fe2 C4 1.79(2) .
Fe2 C5 1.796(19) .
Fe2 S1 2.278(5) .
Fe2 Se1 2.419(2) .
S1 C7 1.78(2) .
S1 C8 1.82(2) .
C1 O1 1.15(2) .
C2 O2 1.18(3) .
C3 O3 1.14(2) .
C4 O4 1.18(6) .
C5 O5 1.13(3) .
C6 O6 1.14(2) .
C7 H7A 0.9700 .
C7 H7B 0.9700 .
C8 H8A 0.9600 .
C8 H8B 0.9600 .
C8 H8C 0.9600 .
Fe1' C2' 1.76(3) .
Fe1' C3' 1.780(19) .
Fe1' C1' 1.80(2) .
Fe1' S1' 2.284(5) .
Fe1' Se1 2.389(2) .
Fe1' Fe2' 2.630(3) .
Fe2' C4' 1.784(17) .
Fe2' C6' 1.80(2) .
Fe2' C5' 1.809(17) .
Fe2' C7' 2.048(16) .
Fe2' Se1 2.272(2) .
S1' C7' 1.78(2) .
S1' C8' 1.79(2) .
C1' O1' 1.07(5) .
C2' O2' 1.18(3) .
C3' O3' 1.13(2) .
C4' O4' 1.102(18) .
C5' O5' 1.119(18) .
C6' O6' 1.13(2) .
C7' H7'A 0.9700 .
C7' H7'B 0.9700 .
C8' H8'A 0.9600 .
C8' H8'B 0.9600 .
C8' H8'C 0.9600 .
Se1 C9 1.910(6) .
C9 C10 1.345(10) .
C9 C14 1.365(10) .
C10 C11 1.375(10) .
C10 H10A 0.9300 .
C11 C12 1.384(10) .
C11 H11A 0.9300 .
C12 C13 1.373(9) .
C12 C12 1.473(12) 3_567
C13 C14 1.362(10) .
C13 H13A 0.9300 .
C14 H14A 0.9300 .
O7 C18 1.454(10) .
O7 C15 1.457(10) .
C15 C16 1.554(10) .
C15 H15A 0.9700 .
C15 H15B 0.9700 .
C16 C17 1.553(9) .
C16 H16A 0.9700 .
C16 H16B 0.9700 .
C17 C18 1.548(9) .
C17 H17A 0.9700 .
C17 H17B 0.9700 .
C18 H18A 0.9700 .
C18 H18B 0.9700 .

loop_
_geom_torsion_atom_site_label_1
_geom_torsion_atom_site_label_2
_geom_torsion_atom_site_label_3
_geom_torsion_atom_site_label_4
_geom_torsion
_geom_torsion_site_symmetry_1
_geom_torsion_site_symmetry_4
C2 Fe1 Fe2 C6 -150(2) . .
C3 Fe1 Fe2 C6 115(2) . .
C1 Fe1 Fe2 C6 -13(2) . .
C7 Fe1 Fe2 C6 -64(2) . .
Se1 Fe1 Fe2 C6 23.1(19) . .
C2 Fe1 Fe2 C4 6.5(10) . .
C3 Fe1 Fe2 C4 -88.5(9) . .
C1 Fe1 Fe2 C4 143.2(18) . .
C7 Fe1 Fe2 C4 92.6(10) . .
Se1 Fe1 Fe2 C4 179.8(7) . .
C2 Fe1 Fe2 C5 98.1(10) . .
C3 Fe1 Fe2 C5 3.1(8) . .
C1 Fe1 Fe2 C5 -125.2(18) . .
C7 Fe1 Fe2 C5 -175.8(9) . .
Se1 Fe1 Fe2 C5 -88.6(6) . .
C2 Fe1 Fe2 S1 -75.9(8) . .
C3 Fe1 Fe2 S1 -171.0(6) . .
C1 Fe1 Fe2 S1 60.8(17) . .
C7 Fe1 Fe2 S1 10.1(7) . .
Se1 Fe1 Fe2 S1 97.34(18) . .
C2 Fe1 Fe2 Se1 -173.3(8) . .
C3 Fe1 Fe2 Se1 91.7(6) . .
C1 Fe1 Fe2 Se1 -36.6(17) . .
C7 Fe1 Fe2 Se1 -87.2(7) . .
C6 Fe2 S1 C7 146.1(11) . .
C4 Fe2 S1 C7 -113.1(12) . .
C5 Fe2 S1 C7 -36(2) . .
Se1 Fe2 S1 C7 41.9(9) . .
Fe1 Fe2 S1 C7 -11.6(9) . .
C6 Fe2 S1 C8 34.5(11) . .
C4 Fe2 S1 C8 135.4(12) . .
C5 Fe2 S1 C8 -148(2) . .
Se1 Fe2 S1 C8 -69.6(9) . .
Fe1 Fe2 S1 C8 -123.1(9) . .
C2 Fe1 C1 O1 -60(100) . .
C3 Fe1 C1 O1 37(100) . .
C7 Fe1 C1 O1 -145(100) . .
Se1 Fe1 C1 O1 133(100) . .
Fe2 Fe1 C1 O1 165(100) . .
C3 Fe1 C2 O2 -42(24) . .
C1 Fe1 C2 O2 57(24) . .
C7 Fe1 C2 O2 140(24) . .
Se1 Fe1 C2 O2 -151(23) . .
Fe2 Fe1 C2 O2 -139(24) . .
C2 Fe1 C3 O3 33(19) . .
C1 Fe1 C3 O3 -71(19) . .
C7 Fe1 C3 O3 153(20) . .
Se1 Fe1 C3 O3 -175(19) . .
Fe2 Fe1 C3 O3 127(19) . .
C6 Fe2 C4 O4 -107(37) . .
C5 Fe2 C4 O4 -10(37) . .
S1 Fe2 C4 O4 156(37) . .
Se1 Fe2 C4 O4 83(37) . .
Fe1 Fe2 C4 O4 82(37) . .
C6 Fe2 C5 O5 4(24) . .
C4 Fe2 C5 O5 -97(24) . .
S1 Fe2 C5 O5 -173(23) . .
Se1 Fe2 C5 O5 109(24) . .
Fe1 Fe2 C5 O5 163(24) . .
C4 Fe2 C6 O6 1(20) . .
C5 Fe2 C6 O6 -91(20) . .
S1 Fe2 C6 O6 88(20) . .
Se1 Fe2 C6 O6 177(19) . .
Fe1 Fe2 C6 O6 158(18) . .
C8 S1 C7 Fe1 131.5(12) . .
Fe2 S1 C7 Fe1 14.9(11) . .
C2 Fe1 C7 S1 81.2(12) . .
C3 Fe1 C7 S1 -39(23) . .
C1 Fe1 C7 S1 -175.6(13) . .
Se1 Fe1 C7 S1 -71.8(10) . .
Fe2 Fe1 C7 S1 -12.9(9) . .
C2' Fe1' Fe2' C4' 141(2) . .
C3' Fe1' Fe2' C4' -99.8(8) . .
C1' Fe1' Fe2' C4' -7.2(8) . .
S1' Fe1' Fe2' C4' 77.8(6) . .
Se1 Fe1' Fe2' C4' 173.8(6) . .
C2' Fe1' Fe2' C6' 0(3) . .
C3' Fe1' Fe2' C6' 119.2(19) . .
C1' Fe1' Fe2' C6' -148.3(19) . .
S1' Fe1' Fe2' C6' -63.3(18) . .
Se1 Fe1' Fe2' C6' 32.8(18) . .
C2' Fe1' Fe2' C5' -127(2) . .
C3' Fe1' Fe2' C5' -7.7(7) . .
C1' Fe1' Fe2' C5' 84.8(8) . .
S1' Fe1' Fe2' C5' 169.8(5) . .
Se1 Fe1' Fe2' C5' -94.1(5) . .
C2' Fe1' Fe2' C7' 55(2) . .
C3' Fe1' Fe2' C7' 173.6(8) . .
C1' Fe1' Fe2' C7' -93.9(8) . .
S1' Fe1' Fe2' C7' -8.9(6) . .
Se1 Fe1' Fe2' C7' 87.2(6) . .
C2' Fe1' Fe2' Se1 -32(2) . .
C3' Fe1' Fe2' Se1 86.4(5) . .
C1' Fe1' Fe2' Se1 178.9(6) . .
S1' Fe1' Fe2' Se1 -96.09(18) . .
C2' Fe1' S1' C7' -149.2(10) . .
C3' Fe1' S1' C7' 26(4) . .
C1' Fe1' S1' C7' 107.0(11) . .
Se1 Fe1' S1' C7' -43.0(8) . .
Fe2' Fe1' S1' C7' 10.3(7) . .
C2' Fe1' S1' C8' -40.0(11) . .
C3' Fe1' S1' C8' 135(4) . .
C1' Fe1' S1' C8' -143.7(12) . .
Se1 Fe1' S1' C8' 66.2(9) . .
Fe2' Fe1' S1' C8' 119.6(9) . .
C2' Fe1' C1' O1' -122(44) . .
C3' Fe1' C1' O1' 143(44) . .
S1' Fe1' C1' O1' -28(44) . .
Se1 Fe1' C1' O1' 47(45) . .
Fe2' Fe1' C1' O1' 46(44) . .
C3' Fe1' C2' O2' 98(18) . .
C1' Fe1' C2' O2' 5(18) . .
S1' Fe1' C2' O2' -83(18) . .
Se1 Fe1' C2' O2' -170(18) . .
Fe2' Fe1' C2' O2' -143(16) . .
C2' Fe1' C3' O3' -143(82) . .
C1' Fe1' C3' O3' -39(82) . .
S1' Fe1' C3' O3' 41(84) . .
Se1 Fe1' C3' O3' 110(82) . .
Fe2' Fe1' C3' O3' 56(82) . .
C6' Fe2' C4' O4' -149(100) . .
C5' Fe2' C4' O4' -49(100) . .
C7' Fe2' C4' O4' 127(100) . .
Se1 Fe2' C4' O4' 58(100) . .
Fe1' Fe2' C4' O4' 46(100) . .
C4' Fe2' C5' O5' -3(19) . .
C6' Fe2' C5' O5' 98(19) . .
C7' Fe2' C5' O5' -78(24) . .
Se1 Fe2' C5' O5' -159(19) . .
Fe1' Fe2' C5' O5' -101(19) . .
C4' Fe2' C6' O6' -30(37) . .
C5' Fe2' C6' O6' -123(37) . .
C7' Fe2' C6' O6' 57(37) . .
Se1 Fe2' C6' O6' 139(37) . .
Fe1' Fe2' C6' O6' 111(37) . .
C8' S1' C7' Fe2' -128.6(9) . .
Fe1' S1' C7' Fe2' -13.1(9) . .
C4' Fe2' C7' S1' -86.5(11) . .
C6' Fe2' C7' S1' 172.4(11) . .
C5' Fe2' C7' S1' -12(14) . .
Se1 Fe2' C7' S1' 69.7(8) . .
Fe1' Fe2' C7' S1' 11.4(8) . .
C4' Fe2' Se1 C9 -117.4(14) . .
C6' Fe2' Se1 C9 89.7(8) . .
C5' Fe2' Se1 C9 -11.0(6) . .
C7' Fe2' Se1 C9 172.3(7) . .
Fe1' Fe2' Se1 C9 -103.0(2) . .
C4' Fe2' Se1 Fe1 5.1(14) . .
C6' Fe2' Se1 Fe1 -147.9(7) . .
C5' Fe2' Se1 Fe1 111.4(6) . .
C7' Fe2' Se1 Fe1 -65.3(7) . .
Fe1' Fe2' Se1 Fe1 19.44(8) . .
C4' Fe2' Se1 Fe1' -14.4(14) . .
C6' Fe2' Se1 Fe1' -167.3(8) . .
C5' Fe2' Se1 Fe1' 92.0(6) . .
C7' Fe2' Se1 Fe1' -84.7(7) . .
C4' Fe2' Se1 Fe2 -29.7(14) . .
C6' Fe2' Se1 Fe2 177.3(8) . .
C5' Fe2' Se1 Fe2 76.6(6) . .
C7' Fe2' Se1 Fe2 -100.0(7) . .
Fe1' Fe2' Se1 Fe2 -15.35(12) . .
C2 Fe1 Se1 C9 114.7(16) . .
C3 Fe1 Se1 C9 6.1(6) . .
C1 Fe1 Se1 C9 -92.9(8) . .
C7 Fe1 Se1 C9 -175.2(7) . .
Fe2 Fe1 Se1 C9 100.6(2) . .
C2 Fe1 Se1 Fe2' -5.8(16) . .
C3 Fe1 Se1 Fe2' -114.4(6) . .
C1 Fe1 Se1 Fe2' 146.6(7) . .
C7 Fe1 Se1 Fe2' 64.3(7) . .
Fe2 Fe1 Se1 Fe2' -19.83(8) . .
C2 Fe1 Se1 Fe1' 29.6(16) . .
C3 Fe1 Se1 Fe1' -79.0(6) . .
C1 Fe1 Se1 Fe1' -178.0(7) . .
C7 Fe1 Se1 Fe1' 99.7(7) . .
Fe2 Fe1 Se1 Fe1' 15.55(12) . .
C2 Fe1 Se1 Fe2 14.1(16) . .
C3 Fe1 Se1 Fe2 -94.5(6) . .
C1 Fe1 Se1 Fe2 166.5(7) . .
C7 Fe1 Se1 Fe2 84.2(7) . .
C2' Fe1' Se1 C9 -83.3(8) . .
C3' Fe1' Se1 C9 11.7(6) . .
C1' Fe1' Se1 C9 107.2(12) . .
S1' Fe1' Se1 C9 -176.8(3) . .
Fe2' Fe1' Se1 C9 109.2(2) . .
C2' Fe1' Se1 Fe2' 167.5(8) . .
C3' Fe1' Se1 Fe2' -97.5(6) . .
C1' Fe1' Se1 Fe2' -2.1(12) . .
S1' Fe1' Se1 Fe2' 74.0(2) . .
C2' Fe1' Se1 Fe1 25.8(8) . .
C3' Fe1' Se1 Fe1 120.8(6) . .
C1' Fe1' Se1 Fe1 -143.8(12) . .
S1' Fe1' Se1 Fe1 -67.7(2) . .
Fe2' Fe1' Se1 Fe1 -141.71(15) . .
C2' Fe1' Se1 Fe2 -178.5(8) . .
C3' Fe1' Se1 Fe2 -83.5(6) . .
C1' Fe1' Se1 Fe2 11.9(12) . .
S1' Fe1' Se1 Fe2 88.0(2) . .
Fe2' Fe1' Se1 Fe2 13.98(10) . .
C6 Fe2 Se1 C9 77.0(8) . .
C4 Fe2 Se1 C9 -112.6(16) . .
C5 Fe2 Se1 C9 -19.5(8) . .
S1 Fe2 Se1 C9 174.5(3) . .
Fe1 Fe2 Se1 C9 -112.1(2) . .
C6 Fe2 Se1 Fe2' -28.8(7) . .
C4 Fe2 Se1 Fe2' 141.6(16) . .
C5 Fe2 Se1 Fe2' -125.4(8) . .
S1 Fe2 Se1 Fe2' 68.6(2) . .
Fe1 Fe2 Se1 Fe2' 142.07(15) . .
C6 Fe2 Se1 Fe1 -170.9(7) . .
C4 Fe2 Se1 Fe1 -0.5(16) . .
C5 Fe2 Se1 Fe1 92.6(8) . .
S1 Fe2 Se1 Fe1 -73.5(2) . .
C6 Fe2 Se1 Fe1' 175.3(8) . .
C4 Fe2 Se1 Fe1' -14.3(16) . .
C5 Fe2 Se1 Fe1' 78.8(8) . .
S1 Fe2 Se1 Fe1' -87.2(2) . .
Fe1 Fe2 Se1 Fe1' -13.78(11) . .
Fe2' Se1 C9 C10 149.6(7) . .
Fe1 Se1 C9 C10 40.2(8) . .
Fe1' Se1 C9 C10 74.8(7) . .
Fe2 Se1 C9 C10 114.1(7) . .
Fe2' Se1 C9 C14 -38.6(7) . .
Fe1 Se1 C9 C14 -148.0(6) . .
Fe1' Se1 C9 C14 -113.4(7) . .
Fe2 Se1 C9 C14 -74.1(7) . .
C14 C9 C10 C11 4.6(14) . .
Se1 C9 C10 C11 176.7(8) . .
C9 C10 C11 C12 -3.0(16) . .
C10 C11 C12 C13 0.2(13) . .
C10 C11 C12 C12 -179.8(9) . 3_567
C11 C12 C13 C14 0.8(13) . .
C12 C12 C13 C14 -179.2(9) 3_567 .
C12 C13 C14 C9 0.9(15) . .
C10 C9 C14 C13 -3.5(14) . .
Se1 C9 C14 C13 -175.7(7) . .
C18 O7 C15 C16 -26(5) . .
O7 C15 C16 C17 15(5) . .
C15 C16 C17 C18 0(5) . .
C15 O7 C18 C17 26(5) . .
C16 C17 C18 O7 -15(4) . .
